data_7024785
loop_
_publ_author_name
'Bruce, Michael I.'
'Fox, Mark A.'
'Low, Paul J.'
'Skelton, Brian W.'
'Zaitseva, Natasha N.'

_publ_section_title
;
 Some reactions of an eta3-tetracyanobutadienyl-ruthenium complex.
;
_journal_issue 15
_journal_name_full 'Dalton transactions (Cambridge, England : 2003)'
_journal_page_first 3759
_journal_page_last 3770
_journal_paper_doi 10.1039/b921324d
_journal_volume 39
_journal_year 2010
_chemical_formula_moiety 'C68 H54 Fe N7 P3 Ru'
_chemical_formula_sum 'C68 H54 Fe N7 P3 Ru'
_chemical_formula_weight 1219.01
_chemical_name_systematic
;
?
;
_space_group_IT_number 14
_symmetry_cell_setting monoclinic
_symmetry_space_group_name_Hall '-P 2ybc'
_symmetry_space_group_name_H-M 'P 1 21/c 1'
_atom_sites_solution_hydrogens geom
_atom_sites_solution_primary direct
_atom_sites_solution_secondary difmap
_audit_creation_date 2008-01-15T14:57:20-00:00
_audit_creation_method 'WinGX routine CIF_UPDATE'
_cell_angle_alpha 90
_cell_angle_beta 99.774(3)
_cell_angle_gamma 90
_cell_formula_units_Z 4
_cell_length_a 11.8912(3)
_cell_length_b 32.4015(10)
_cell_length_c 15.3484(4)
_cell_measurement_reflns_used 6582
_cell_measurement_temperature 200(2)
_cell_measurement_theta_max 67.1747
_cell_measurement_theta_min 2.7205
_cell_volume 5827.8(3)
_computing_cell_refinement
;
CrysAlis RED, Oxford Diffraction Ltd.,
Version 1.171.32.5 (release 08-05-2007 CrysAlis171 .NET)
(compiled May 8 2007,13:10:02)
;
_computing_data_collection
;
CrysAlis CCD, Oxford Diffraction Ltd.,
Version 1.171.32.5 (release 08-05-2007 CrysAlis171 .NET)
(compiled May 8 2007,13:10:02)
;
_computing_data_reduction
;
CrysAlis RED, Oxford Diffraction Ltd.,
Version 1.171.32.5 (release 08-05-2007 CrysAlis171 .NET)
(compiled May 8 2007,13:10:02)
;
_computing_structure_refinement 'SHELXL-97 (Sheldrick, 1997)'
_diffrn_ambient_temperature 200(2)
_diffrn_detector_area_resol_mean 10.4738
_diffrn_measured_fraction_theta_full 0.984
_diffrn_measured_fraction_theta_max 0.984
_diffrn_measurement_device_type
;
Oxford Diffraction Gemini diffractometer
;
_diffrn_measurement_method '\f and \w scans'
_diffrn_orient_matrix_UB_11 -0.0069105767
_diffrn_orient_matrix_UB_12 -0.0033589842
_diffrn_orient_matrix_UB_13 -0.1012154837
_diffrn_orient_matrix_UB_21 0.1314317496
_diffrn_orient_matrix_UB_22 -0.0025317794
_diffrn_orient_matrix_UB_23 0.0125294585
_diffrn_orient_matrix_UB_31 -0.0063776288
_diffrn_orient_matrix_UB_32 -0.0475385443
_diffrn_orient_matrix_UB_33 0.0064995508
_diffrn_radiation_monochromator graphite
_diffrn_radiation_type CuK\a
_diffrn_radiation_wavelength 1.54184
_diffrn_reflns_av_R_equivalents 0.1240
_diffrn_reflns_av_unetI/netI 0.0737
_diffrn_reflns_limit_h_max 14
_diffrn_reflns_limit_h_min -14
_diffrn_reflns_limit_k_max 37
_diffrn_reflns_limit_k_min 0
_diffrn_reflns_limit_l_max 18
_diffrn_reflns_limit_l_min 0
_diffrn_reflns_number 73154
_diffrn_reflns_theta_full 67.6
_diffrn_reflns_theta_max 67.6
_diffrn_reflns_theta_min 2.73
_exptl_absorpt_coefficient_mu 5.251
_exptl_absorpt_correction_T_max 1
_exptl_absorpt_correction_T_min 0.35373
_exptl_absorpt_correction_type multi-scan
_exptl_absorpt_process_details
;
CrysAlis RED, Oxford Diffraction Ltd.,
Version 1.171.32.5 (release 08-05-2007 CrysAlis171 .NET)
(compiled May 8 2007,13:10:02)
Empirical absorption correction using spherical harmonics,
implemented in SCALE3 ABSPACK scaling algorithm.
;
_exptl_crystal_colour dark_red
_exptl_crystal_density_diffrn 1.389
_exptl_crystal_density_method 'not measured'
_exptl_crystal_description plate
_exptl_crystal_F_000 2504
_exptl_crystal_size_max 0.22
_exptl_crystal_size_mid 0.17
_exptl_crystal_size_min 0.04
_refine_diff_density_max 0.949
_refine_diff_density_min -0.994
_refine_diff_density_rms 0.09
_refine_ls_extinction_method none
_refine_ls_goodness_of_fit_ref 1.014
_refine_ls_hydrogen_treatment constr
_refine_ls_matrix_type full
_refine_ls_number_parameters 721
_refine_ls_number_reflns 10360
_refine_ls_number_restraints 60
_refine_ls_restrained_S_all 1.017
_refine_ls_R_factor_all 0.1451
_refine_ls_R_factor_gt 0.0851
_refine_ls_shift/su_max 0.011
_refine_ls_shift/su_mean 0.001
_refine_ls_structure_factor_coef Fsqd
_refine_ls_weighting_details 'calc w=1/[\s^2^(Fo^2^)+(0.1572P)^2^+0.0000P] where P=(Fo^2^+2Fc^2^)/3'
_refine_ls_weighting_scheme calc
_refine_ls_wR_factor_gt 0.2329
_refine_ls_wR_factor_ref 0.2783
_reflns_number_gt 5010
_reflns_number_total 10360
_reflns_threshold_expression I>2sigma(I)
_cod_data_source_file b921324d.txt
_cod_data_source_block br1396
_cod_original_sg_symbol_Hall -p_2ybc
_cod_database_code 7024785

loop_
_symmetry_equiv_pos_as_xyz
'x, y, z'
'-x, y+1/2, -z+1/2'
'-x, -y, -z'
'x, -y-1/2, z-1/2'

loop_
_atom_site_label
_atom_site_type_symbol
_atom_site_fract_x
_atom_site_fract_y
_atom_site_fract_z
_atom_site_U_iso_or_equiv
_atom_site_adp_type
_atom_site_occupancy
_atom_site_symmetry_multiplicity
_atom_site_calc_flag
_atom_site_refinement_flags
Ru1 Ru 0.81517(6) 0.31701(2) 0.07467(5) 0.0715(3) Uani 1 1 d .
Fe2 Fe 1.07222(17) 0.38002(6) 0.42429(11) 0.1050(7) Uani 1 1 d .
C1 C 0.4957(9) 0.2989(3) 0.1008(8) 0.096(3) Uani 1 1 d .
C11 C 0.3855(9) 0.2846(3) 0.0595(9) 0.104(4) Uani 1 1 d .
N11 N 0.2961(8) 0.2736(3) 0.0359(9) 0.136(4) Uani 1 1 d .
C12 C 0.5371(11) 0.2803(4) 0.1835(11) 0.110(4) Uani 1 1 d .
N12 N 0.5698(10) 0.2641(4) 0.2510(9) 0.132(4) Uani 1 1 d .
C2 C 0.5585(9) 0.3279(3) 0.0629(7) 0.087(3) Uani 1 1 d .
C21 C 0.5093(9) 0.3436(3) -0.0267(8) 0.093(3) Uani 1 1 d .
C22 C 0.4798(10) 0.3180(5) -0.0988(10) 0.124(5) Uani 1 1 d .
H22 H 0.4928 0.2892 -0.0912 0.149 Uiso 1 1 calc R
C23 C 0.4321(11) 0.3325(7) -0.1819(12) 0.157(9) Uani 1 1 d .
H23 H 0.4122 0.3146 -0.2312 0.188 Uiso 1 1 calc R
C24 C 0.4157(14) 0.3739(7) -0.1878(10) 0.156(8) Uani 1 1 d .
H24 H 0.383 0.3849 -0.2438 0.187 Uiso 1 1 calc R
C25 C 0.4424(11) 0.4005(5) -0.1202(10) 0.125(4) Uani 1 1 d .
H25 H 0.4283 0.4292 -0.1282 0.149 Uiso 1 1 calc R
C26 C 0.4908(9) 0.3849(3) -0.0392(7) 0.092(3) Uani 1 1 d .
H26 H 0.5117 0.4032 0.0091 0.111 Uiso 1 1 calc R
C3 C 0.6697(8) 0.3409(3) 0.1107(7) 0.079(2) Uani 1 1 d .
C4 C 0.6803(9) 0.3649(3) 0.1841(7) 0.092(3) Uani 1 1 d .
C41 C 0.5868(10) 0.3860(4) 0.2095(9) 0.116(4) Uani 1 1 d .
N41 N 0.5107(9) 0.4051(4) 0.2309(9) 0.142(4) Uani 1 1 d .
C51 C 0.7949(8) 0.3683(3) 0.2295(7) 0.084(3) Uani 1 1 d .
N52 N 0.8731(6) 0.3496(2) 0.1886(5) 0.077(2) Uani 1 1 d .
N53 N 0.9722(7) 0.3536(2) 0.2429(5) 0.080(2) Uani 1 1 d .
N54 N 0.9550(7) 0.3742(2) 0.3143(5) 0.088(2) Uani 1 1 d .
N55 N 0.8418(8) 0.3835(3) 0.3077(6) 0.100(3) Uani 1 1 d .
P1 P 0.85480(19) 0.37245(7) -0.00880(16) 0.0722(6) Uani 1 1 d .
C111 C 0.8502(8) 0.3614(3) -0.1249(6) 0.078(2) Uani 1 1 d .
C112 C 0.7568(9) 0.3400(3) -0.1719(7) 0.089(3) Uani 1 1 d .
H112 H 0.6989 0.3305 -0.1411 0.107 Uiso 1 1 calc R
C113 C 0.7460(12) 0.3322(4) -0.2619(7) 0.114(4) Uani 1 1 d .
H113 H 0.6808 0.3181 -0.292 0.136 Uiso 1 1 calc R
C114 C 0.8282(11) 0.3446(4) -0.3065(7) 0.109(4) Uani 1 1 d .
H114 H 0.8211 0.3389 -0.3679 0.13 Uiso 1 1 calc R
C115 C 0.9227(10) 0.3656(4) -0.2639(7) 0.102(3) Uani 1 1 d .
H115 H 0.9792 0.3751 -0.296 0.123 Uiso 1 1 calc R
C116 C 0.9344(9) 0.3728(3) -0.1728(6) 0.089(3) Uani 1 1 d .
H116 H 1.0017 0.3858 -0.143 0.107 Uiso 1 1 calc R
C121 C 0.7690(8) 0.4197(3) -0.0163(9) 0.095(3) Uani 1 1 d .
C122 C 0.7187(9) 0.4370(4) -0.0968(11) 0.120(4) Uani 1 1 d .
H122 H 0.7305 0.4246 -0.1507 0.144 Uiso 1 1 calc R
C123 C 0.6499(11) 0.4730(4) -0.0987(14) 0.151(7) Uani 1 1 d .
H123 H 0.6165 0.4853 -0.1532 0.182 Uiso 1 1 calc R
C124 C 0.6332(12) 0.4894(5) -0.0193(18) 0.167(10) Uani 1 1 d .
H124 H 0.5845 0.5127 -0.0198 0.201 Uiso 1 1 calc R
C125 C 0.6827(12) 0.4739(4) 0.0589(15) 0.149(7) Uani 1 1 d .
H125 H 0.67 0.4865 0.1122 0.178 Uiso 1 1 calc R
C126 C 0.7534(9) 0.4390(3) 0.0618(9) 0.105(4) Uani 1 1 d .
H126 H 0.7906 0.4286 0.1171 0.126 Uiso 1 1 calc R
C131 C 0.9992(7) 0.3927(3) 0.0214(5) 0.068(2) Uani 1 1 d .
C132 C 1.0245(10) 0.4339(4) 0.0333(11) 0.133(5) Uani 1 1 d .
H132 H 0.9645 0.4534 0.0323 0.159 Uiso 1 1 calc R
C133 C 1.1396(10) 0.4477(4) 0.0470(12) 0.157(7) Uani 1 1 d .
H133 H 1.1555 0.4764 0.0525 0.188 Uiso 1 1 calc R
C134 C 1.2279(9) 0.4202(3) 0.0524(8) 0.099(3) Uani 1 1 d .
H134 H 1.3049 0.4295 0.0617 0.118 Uiso 1 1 calc R
C135 C 1.2024(8) 0.3790(3) 0.0438(7) 0.086(3) Uani 1 1 d .
H135 H 1.2625 0.3594 0.0484 0.103 Uiso 1 1 calc R
C136 C 1.0913(8) 0.3656(3) 0.0288(6) 0.080(2) Uani 1 1 d .
H136 H 1.0767 0.3368 0.0232 0.096 Uiso 1 1 calc R
P2 P 1.2027(2) 0.34648(10) 0.36403(16) 0.0941(8) Uani 1 1 d .
C211 C 1.1770(8) 0.2940(3) 0.3209(6) 0.089(3) Uani 1 1 d D
C212 C 1.2348(9) 0.2789(4) 0.2562(8) 0.147(6) Uani 1 1 d D
H212 H 1.2864 0.2963 0.2326 0.176 Uiso 1 1 calc R
C213 C 1.2183(11) 0.2388(4) 0.2256(9) 0.163(7) Uani 1 1 d D
H213 H 1.2552 0.2294 0.179 0.195 Uiso 1 1 calc R
C214 C 1.1500(10) 0.2128(3) 0.2617(8) 0.120(4) Uani 1 1 d D
H214 H 1.1464 0.1844 0.2461 0.144 Uiso 1 1 calc R
C215 C 1.0852(15) 0.2279(4) 0.3216(10) 0.184(9) Uani 1 1 d D
H215 H 1.0307 0.2107 0.3425 0.221 Uiso 1 1 calc R
C216 C 1.1009(13) 0.2685(4) 0.3509(8) 0.168(7) Uani 1 1 d D
H216 H 1.0575 0.2787 0.3928 0.202 Uiso 1 1 calc R
C221 C 1.3487(9) 0.3405(4) 0.4266(7) 0.122(5) Uani 1 1 d D
C222 C 1.4457(11) 0.3438(6) 0.3871(9) 0.260(15) Uani 1 1 d D
H222 H 1.4378 0.3499 0.3258 0.312 Uiso 1 1 calc R
C223 C 1.5530(12) 0.3381(7) 0.4362(12) 0.277(15) Uani 1 1 d D
H223 H 1.6185 0.3403 0.4087 0.332 Uiso 1 1 calc R
C224 C 1.5654(15) 0.3294(5) 0.5253(11) 0.223(14) Uani 1 1 d D
H224 H 1.6392 0.3249 0.5588 0.267 Uiso 1 1 calc R
C225 C 1.4694(17) 0.3272(9) 0.5661(10) 0.36(3) Uani 1 1 d D
H225 H 1.4772 0.3246 0.6284 0.432 Uiso 1 1 calc R
C226 C 1.3612(12) 0.3289(5) 0.5132(7) 0.153(6) Uani 1 1 d D
H226 H 1.2957 0.3219 0.5379 0.184 Uiso 1 1 calc R
C20 C 1.2315(8) 0.3786(3) 0.2707(6) 0.079(2) Uani 1 1 d .
H20A H 1.2971 0.3674 0.2462 0.095 Uiso 1 1 calc R
H20B H 1.164 0.3792 0.223 0.095 Uiso 1 1 calc R
C30 C 1.2566(11) 0.4192(4) 0.3058(9) 0.116(4) Uani 1 1 d .
H30A H 1.2528 0.4392 0.2566 0.14 Uiso 1 1 calc R
H30B H 1.3351 0.4198 0.34 0.14 Uiso 1 1 calc R
P3 P 1.1533(3) 0.43474(11) 0.3791(2) 0.1148(11) Uani 1 1 d .
C311 C 1.0606(9) 0.4684(4) 0.3201(7) 0.131(6) Uani 1 1 d D
C312 C 1.0880(14) 0.4962(4) 0.2537(10) 0.286(17) Uani 1 1 d D
H312 H 1.1621 0.4947 0.2385 0.343 Uiso 1 1 calc R
C313 C 1.0137(16) 0.5245(5) 0.2116(10) 0.259(15) Uani 1 1 d D
H313 H 1.0402 0.5423 0.1702 0.311 Uiso 1 1 calc R
C314 C 0.9015(14) 0.5292(4) 0.2247(12) 0.198(9) Uani 1 1 d D
H314 H 0.8485 0.5473 0.1906 0.238 Uiso 1 1 calc R
C315 C 0.8738(10) 0.5040(4) 0.2947(9) 0.130(5) Uani 1 1 d D
H315 H 0.8022 0.5072 0.3136 0.156 Uiso 1 1 calc R
C316 C 0.9490(11) 0.4757(4) 0.3342(8) 0.130(5) Uani 1 1 d D
H316 H 0.9229 0.4586 0.3769 0.156 Uiso 1 1 calc R
C321 C 1.2464(11) 0.4666(4) 0.4643(8) 0.120(4) Uani 1 1 d D
C322 C 1.3409(14) 0.4474(5) 0.5152(9) 0.197(10) Uani 1 1 d D
H322 H 1.3564 0.419 0.5077 0.237 Uiso 1 1 calc R
C323 C 1.4123(14) 0.4716(6) 0.5779(10) 0.227(11) Uani 1 1 d D
H323 H 1.479 0.4598 0.6114 0.272 Uiso 1 1 calc R
C324 C 1.3854(15) 0.5130(5) 0.5911(11) 0.189(10) Uani 1 1 d D
H324 H 1.4271 0.5281 0.639 0.227 Uiso 1 1 calc R
C325 C 1.2999(16) 0.5314(5) 0.5350(15) 0.249(14) Uani 1 1 d D
H325 H 1.2913 0.5606 0.5358 0.298 Uiso 1 1 calc R
C326 C 1.2244(12) 0.5075(5) 0.4763(12) 0.197(9) Uani 1 1 d D
H326 H 1.1571 0.5197 0.4443 0.236 Uiso 1 1 calc R
C101 C 0.7572(13) 0.2532(3) 0.0723(16) 0.148(7) Uani 1 1 d .
H101 H 0.6872 0.2451 0.0891 0.178 Uiso 1 1 calc R
C102 C 0.7753(13) 0.2642(4) -0.0116(12) 0.126(5) Uani 1 1 d .
H102 H 0.7188 0.266 -0.0633 0.151 Uiso 1 1 calc R
C103 C 0.8812(14) 0.2714(3) -0.0068(8) 0.109(4) Uani 1 1 d .
H103 H 0.9149 0.2784 -0.0566 0.131 Uiso 1 1 calc R
C104 C 0.9419(10) 0.2680(4) 0.0765(10) 0.112(4) Uani 1 1 d .
H104 H 1.0213 0.2727 0.0952 0.134 Uiso 1 1 calc R
C105 C 0.8633(16) 0.2566(3) 0.1268(9) 0.124(5) Uani 1 1 d .
H105 H 0.8782 0.2518 0.1888 0.148 Uiso 1 1 calc R
C201 C 0.9681(18) 0.3493(7) 0.4977(9) 0.159(8) Uani 1 1 d .
H201 H 0.9136 0.3289 0.475 0.191 Uiso 1 1 calc R
C202 C 1.0815(17) 0.3399(5) 0.5324(8) 0.135(5) Uani 1 1 d .
H202 H 1.117 0.3135 0.5372 0.162 Uiso 1 1 calc R
C203 C 1.1326(17) 0.3793(5) 0.5592(9) 0.141(6) Uani 1 1 d .
H203 H 1.2097 0.3845 0.5851 0.169 Uiso 1 1 calc R
C204 C 1.0448(13) 0.4083(5) 0.5390(7) 0.112(4) Uani 1 1 d .
H204 H 1.0545 0.437 0.5513 0.134 Uiso 1 1 calc R
C205 C 0.9419(13) 0.3910(6) 0.4993(8) 0.130(5) Uani 1 1 d .
H205 H 0.8714 0.4044 0.4784 0.156 Uiso 1 1 calc R

loop_
_atom_site_aniso_label
_atom_site_aniso_U_11
_atom_site_aniso_U_22
_atom_site_aniso_U_33
_atom_site_aniso_U_23
_atom_site_aniso_U_13
_atom_site_aniso_U_12
Ru1 0.0745(4) 0.0734(4) 0.0726(4) -0.0041(3) 0.0295(3) -0.0024(3)
Fe2 0.1331(15) 0.1227(14) 0.0712(10) -0.0258(9) 0.0517(10) -0.0527(11)
C1 0.084(7) 0.086(7) 0.128(9) 0.003(7) 0.048(6) 0.001(5)
C11 0.064(6) 0.090(7) 0.165(11) -0.015(7) 0.037(6) -0.008(5)
N11 0.080(7) 0.117(8) 0.214(12) -0.003(8) 0.037(7) -0.031(6)
C12 0.095(8) 0.079(7) 0.173(14) -0.006(8) 0.065(9) -0.023(6)
N12 0.117(8) 0.118(9) 0.174(12) 0.037(8) 0.057(8) -0.009(6)
C2 0.098(7) 0.067(6) 0.105(8) -0.017(5) 0.041(6) -0.006(5)
C21 0.079(6) 0.094(7) 0.112(8) -0.028(6) 0.033(6) -0.017(5)
C22 0.085(8) 0.145(11) 0.150(12) -0.075(10) 0.037(8) -0.038(7)
C23 0.069(7) 0.26(2) 0.138(13) -0.126(15) 0.013(8) -0.032(10)
C24 0.119(12) 0.26(2) 0.091(10) -0.049(13) 0.036(8) -0.069(14)
C25 0.103(9) 0.160(13) 0.115(10) -0.007(9) 0.029(8) -0.034(8)
C26 0.094(7) 0.100(8) 0.087(7) -0.007(6) 0.027(6) -0.020(6)
C3 0.075(6) 0.073(6) 0.098(7) 0.001(5) 0.036(5) -0.006(4)
C4 0.085(7) 0.094(7) 0.107(8) -0.007(6) 0.046(6) -0.015(5)
C41 0.091(8) 0.121(9) 0.152(11) -0.036(8) 0.064(8) -0.019(7)
N41 0.108(8) 0.138(9) 0.199(12) -0.056(8) 0.078(8) 0.002(6)
C51 0.076(6) 0.088(6) 0.097(7) -0.017(5) 0.038(5) -0.007(5)
N52 0.075(5) 0.092(5) 0.073(5) 0.000(4) 0.041(4) -0.006(4)
N53 0.092(6) 0.084(5) 0.071(5) 0.000(4) 0.036(4) -0.013(4)
N54 0.097(6) 0.092(5) 0.085(5) -0.021(4) 0.048(5) -0.024(4)
N55 0.104(6) 0.098(6) 0.114(7) -0.036(5) 0.066(5) -0.032(5)
P1 0.0681(13) 0.0740(13) 0.0804(15) 0.0004(11) 0.0294(11) 0.0005(10)
C111 0.077(6) 0.084(6) 0.069(5) 0.018(4) 0.000(5) 0.000(4)
C112 0.081(6) 0.102(7) 0.086(7) -0.004(5) 0.022(5) -0.015(5)
C113 0.123(10) 0.144(11) 0.068(7) 0.003(6) 0.002(6) -0.030(8)
C114 0.116(9) 0.139(10) 0.069(6) 0.005(6) 0.012(6) -0.025(8)
C115 0.106(8) 0.129(9) 0.077(7) 0.013(6) 0.025(6) -0.012(7)
C116 0.082(6) 0.120(8) 0.066(6) 0.024(5) 0.015(5) -0.013(5)
C121 0.057(5) 0.079(6) 0.161(11) 0.025(7) 0.051(6) 0.012(4)
C122 0.072(6) 0.096(8) 0.198(14) 0.037(9) 0.036(8) 0.005(5)
C123 0.083(8) 0.102(10) 0.27(2) 0.079(12) 0.037(11) 0.017(7)
C124 0.066(9) 0.100(11) 0.35(3) -0.012(15) 0.079(14) -0.002(7)
C125 0.083(9) 0.082(9) 0.29(2) -0.034(11) 0.068(12) -0.012(6)
C126 0.087(7) 0.077(6) 0.170(11) -0.009(7) 0.073(7) -0.003(5)
C131 0.072(5) 0.073(5) 0.068(5) -0.001(4) 0.036(4) -0.003(4)
C132 0.086(7) 0.088(7) 0.242(17) -0.028(9) 0.080(9) -0.018(6)
C133 0.098(9) 0.087(8) 0.31(2) -0.036(11) 0.094(11) -0.008(6)
C134 0.085(7) 0.088(7) 0.130(9) -0.002(6) 0.037(6) -0.011(5)
C135 0.078(6) 0.090(7) 0.091(7) 0.011(5) 0.021(5) 0.009(5)
C136 0.085(7) 0.074(6) 0.081(6) 0.000(4) 0.011(5) -0.001(4)
P2 0.0933(18) 0.129(2) 0.0595(14) 0.0109(14) 0.0101(13) -0.0281(16)
C211 0.093(7) 0.105(7) 0.068(6) 0.028(5) 0.010(5) -0.014(6)
C212 0.151(12) 0.125(11) 0.193(15) -0.006(10) 0.109(12) 0.002(9)
C213 0.161(13) 0.096(10) 0.26(2) -0.010(11) 0.124(14) 0.021(9)
C214 0.114(10) 0.093(8) 0.143(12) 0.027(8) -0.007(8) -0.006(7)
C215 0.30(2) 0.142(14) 0.138(13) -0.051(11) 0.119(15) -0.089(15)
C216 0.229(19) 0.193(17) 0.099(10) -0.017(10) 0.073(11) -0.096(14)
C221 0.108(9) 0.166(12) 0.079(7) 0.037(7) -0.022(6) -0.043(8)
C222 0.067(9) 0.58(5) 0.129(14) 0.09(2) -0.005(9) -0.015(16)
C223 0.115(15) 0.47(5) 0.23(3) 0.14(3) -0.017(16) -0.02(2)
C224 0.30(3) 0.133(13) 0.166(18) -0.021(12) -0.14(2) 0.045(15)
C225 0.25(3) 0.70(7) 0.119(17) 0.15(3) -0.002(19) 0.15(4)
C226 0.154(14) 0.216(18) 0.081(8) 0.039(9) -0.001(9) 0.024(12)
C20 0.078(6) 0.102(7) 0.063(5) 0.009(5) 0.028(4) -0.007(5)
C30 0.113(9) 0.122(10) 0.128(10) -0.002(8) 0.062(8) -0.020(7)
P3 0.146(3) 0.102(2) 0.114(2) -0.0242(18) 0.073(2) -0.033(2)
C311 0.099(9) 0.214(16) 0.096(8) -0.059(9) 0.058(7) -0.067(9)
C312 0.43(4) 0.126(14) 0.39(3) 0.110(18) 0.33(3) 0.110(19)
C313 0.39(4) 0.19(2) 0.25(2) 0.112(18) 0.23(3) 0.15(2)
C314 0.24(2) 0.071(9) 0.31(3) -0.007(13) 0.11(2) 0.007(11)
C315 0.127(11) 0.112(10) 0.164(13) -0.038(9) 0.065(10) -0.027(8)
C316 0.153(13) 0.107(10) 0.131(11) -0.031(8) 0.022(10) -0.024(9)
C321 0.126(11) 0.138(12) 0.103(9) -0.012(8) 0.041(8) -0.038(8)
C322 0.23(2) 0.25(2) 0.107(12) 0.003(14) 0.006(13) -0.122(19)
C323 0.33(3) 0.18(2) 0.148(16) -0.024(15) -0.013(19) -0.04(2)
C324 0.23(2) 0.166(18) 0.193(19) -0.090(15) 0.097(18) -0.089(17)
C325 0.153(19) 0.21(2) 0.35(4) -0.10(2) -0.06(2) -0.028(16)
C326 0.126(13) 0.154(16) 0.32(3) -0.107(17) 0.055(15) -0.015(11)
C101 0.119(11) 0.065(7) 0.29(2) -0.025(10) 0.119(14) -0.032(6)
C102 0.091(9) 0.104(9) 0.171(14) -0.040(10) -0.011(9) 0.026(7)
C103 0.173(13) 0.081(7) 0.090(8) 0.015(6) 0.072(9) 0.053(8)
C104 0.088(8) 0.087(7) 0.156(12) 0.005(8) 0.004(8) 0.001(6)
C105 0.205(16) 0.079(7) 0.099(9) 0.001(6) 0.059(10) -0.015(9)
C201 0.189(17) 0.23(2) 0.073(8) -0.038(11) 0.075(10) -0.111(17)
C202 0.194(17) 0.150(13) 0.074(8) -0.002(8) 0.064(10) -0.048(12)
C203 0.199(17) 0.158(14) 0.082(8) -0.015(9) 0.069(10) -0.052(13)
C204 0.149(12) 0.127(11) 0.067(7) -0.023(7) 0.040(7) -0.041(9)
C205 0.144(12) 0.178(15) 0.082(8) -0.033(9) 0.060(8) -0.066(11)

loop_
_atom_type_symbol
_atom_type_description
_atom_type_scat_dispersion_real
_atom_type_scat_dispersion_imag
_atom_type_scat_source
C C 0.0181 0.0091 'International Tables Vol C Tables 4.2.6.8 and 6.1.1.4'
H H 0 0 'International Tables Vol C Tables 4.2.6.8 and 6.1.1.4'
N N 0.0311 0.018 'International Tables Vol C Tables 4.2.6.8 and 6.1.1.4'
P P 0.2955 0.4335 'International Tables Vol C Tables 4.2.6.8 and 6.1.1.4'
Fe Fe -1.1336 3.1974 'International Tables Vol C Tables 4.2.6.8 and 6.1.1.4'
Ru Ru 0.0552 3.296 'International Tables Vol C Tables 4.2.6.8 and 6.1.1.4'

loop_
_geom_angle_atom_site_label_1
_geom_angle_atom_site_label_2
_geom_angle_atom_site_label_3
_geom_angle
C3 Ru1 N52 75.7(3)
C3 Ru1 C105 115.2(5)
N52 Ru1 C105 96.9(4)
C3 Ru1 C102 110.8(5)
N52 Ru1 C102 158.6(5)
C105 Ru1 C102 61.8(5)
C3 Ru1 C103 144.7(5)
N52 Ru1 C103 137.6(5)
C105 Ru1 C103 59.7(4)
C102 Ru1 C103 34.1(5)
C3 Ru1 C101 94.8(4)
N52 Ru1 C101 124.1(7)
C105 Ru1 C101 37.6(6)
C102 Ru1 C101 37.3(6)
C103 Ru1 C101 59.1(5)
C3 Ru1 C104 151.7(5)
N52 Ru1 C104 103.3(4)
C105 Ru1 C104 36.6(5)
C102 Ru1 C104 60.9(4)
C103 Ru1 C104 36.4(4)
C101 Ru1 C104 61.8(5)
C3 Ru1 P1 96.7(3)
N52 Ru1 P1 90.1(2)
C105 Ru1 P1 148.1(4)
C102 Ru1 P1 108.7(5)
C103 Ru1 P1 94.8(3)
C101 Ru1 P1 145.7(6)
C104 Ru1 P1 111.6(4)
N54 Fe2 C204 124.9(5)
N54 Fe2 C201 91.1(6)
C204 Fe2 C201 63.4(6)
N54 Fe2 C203 155.8(5)
C204 Fe2 C203 39.6(5)
C201 Fe2 C203 65.7(6)
N54 Fe2 C202 122.9(6)
C204 Fe2 C202 66.1(6)
C201 Fe2 C202 39.2(6)
C203 Fe2 C202 40.6(5)
N54 Fe2 C205 90.3(5)
C204 Fe2 C205 38.9(5)
C201 Fe2 C205 38.9(6)
C203 Fe2 C205 67.6(7)
C202 Fe2 C205 67.6(7)
N54 Fe2 P3 95.1(3)
C204 Fe2 P3 93.0(4)
C201 Fe2 P3 154.3(6)
C203 Fe2 P3 103.2(4)
C202 Fe2 P3 142.0(5)
C205 Fe2 P3 116.1(5)
N54 Fe2 P2 92.2(2)
C204 Fe2 P2 142.9(5)
C201 Fe2 P2 121.1(7)
C203 Fe2 P2 105.2(6)
C202 Fe2 P2 94.5(5)
C205 Fe2 P2 159.9(5)
P3 Fe2 P2 83.57(13)
C2 C1 C12 122.2(11)
C2 C1 C11 123.5(12)
C12 C1 C11 114.3(10)
N11 C11 C1 172.5(15)
N12 C12 C1 178.3(14)
C1 C2 C3 119.4(11)
C1 C2 C21 117.6(10)
C3 C2 C21 123.0(9)
C26 C21 C22 117.6(13)
C26 C21 C2 119.7(9)
C22 C21 C2 122.7(12)
C21 C22 C23 122.8(15)
C21 C22 H22 118.6
C23 C22 H22 118.6
C24 C23 C22 115.4(13)
C24 C23 H23 122.3
C22 C23 H23 122.3
C25 C24 C23 124.7(18)
C25 C24 H24 117.7
C23 C24 H24 117.7
C24 C25 C26 118.1(16)
C24 C25 H25 120.9
C26 C25 H25 120.9
C21 C26 C25 121.4(12)
C21 C26 H26 119.3
C25 C26 H26 119.3
C4 C3 C2 122.1(9)
C4 C3 Ru1 118.4(7)
C2 C3 Ru1 119.2(7)
C3 C4 C41 122.6(11)
C3 C4 C51 113.4(9)
C41 C4 C51 124.0(10)
N41 C41 C4 177.6(13)
N55 C51 N52 111.7(9)
N55 C51 C4 133.6(9)
N52 C51 C4 114.5(9)
N53 N52 C51 105.7(8)
N53 N52 Ru1 135.8(6)
C51 N52 Ru1 117.9(7)
N54 N53 N52 108.8(8)
N53 N54 N55 109.7(8)
N53 N54 Fe2 124.0(7)
N55 N54 Fe2 125.2(6)
C51 N55 N54 104.1(7)
C111 P1 C131 101.1(4)
C111 P1 C121 100.4(5)
C131 P1 C121 101.8(4)
C111 P1 Ru1 114.7(3)
C131 P1 Ru1 114.4(3)
C121 P1 Ru1 121.5(3)
C116 C111 C112 116.0(9)
C116 C111 P1 124.4(7)
C112 C111 P1 119.6(7)
C113 C112 C111 122.3(10)
C113 C112 H112 118.9
C111 C112 H112 118.9
C114 C113 C112 119.9(11)
C114 C113 H113 120.1
C112 C113 H113 120.1
C113 C114 C115 120.7(11)
C113 C114 H114 119.7
C115 C114 H114 119.7
C114 C115 C116 119.4(10)
C114 C115 H115 120.3
C116 C115 H115 120.3
C111 C116 C115 121.7(10)
C111 C116 H116 119.1
C115 C116 H116 119.1
C126 C121 C122 118.8(10)
C126 C121 P1 118.4(9)
C122 C121 P1 122.8(10)
C121 C122 C123 120.4(15)
C121 C122 H122 119.8
C123 C122 H122 119.8
C124 C123 C122 118.0(17)
C124 C123 H123 121
C122 C123 H123 121
C125 C124 C123 122.7(16)
C125 C124 H124 118.7
C123 C124 H124 118.7
C124 C125 C126 120.0(18)
C124 C125 H125 120
C126 C125 H125 120
C121 C126 C125 120.1(15)
C121 C126 H126 120
C125 C126 H126 120
C132 C131 C136 116.8(9)
C132 C131 P1 124.0(7)
C136 C131 P1 119.1(7)
C131 C132 C133 120.5(11)
C131 C132 H132 119.7
C133 C132 H132 119.7
C134 C133 C132 121.0(11)
C134 C133 H133 119.5
C132 C133 H133 119.5
C133 C134 C135 118.1(10)
C133 C134 H134 120.9
C135 C134 H134 120.9
C134 C135 C136 121.1(9)
C134 C135 H135 119.5
C136 C135 H135 119.5
C135 C136 C131 122.3(9)
C135 C136 H136 118.9
C131 C136 H136 118.9
C211 P2 C221 100.1(5)
C211 P2 C20 106.5(4)
C221 P2 C20 100.4(5)
C211 P2 Fe2 121.3(3)
C221 P2 Fe2 119.8(4)
C20 P2 Fe2 106.4(3)
C216 C211 C212 117.7(9)
C216 C211 P2 121.4(8)
C212 C211 P2 120.9(7)
C213 C212 C211 121.0(10)
C213 C212 H212 119.5
C211 C212 H212 119.5
C214 C213 C212 120.4(10)
C214 C213 H213 119.8
C212 C213 H213 119.8
C213 C214 C215 119.5(10)
C213 C214 H214 120.3
C215 C214 H214 120.3
C214 C215 C216 119.3(10)
C214 C215 H215 120.4
C216 C215 H215 120.4
C211 C216 C215 121.7(10)
C211 C216 H216 119.2
C215 C216 H216 119.2
C226 C221 C222 118.9(10)
C226 C221 P2 118.2(9)
C222 C221 P2 122.7(8)
C223 C222 C221 120.5(11)
C223 C222 H222 119.7
C221 C222 H222 119.7
C224 C223 C222 120.1(12)
C224 C223 H223 119.9
C222 C223 H223 119.9
C223 C224 C225 119.9(12)
C223 C224 H224 120.1
C225 C224 H224 120.1
C224 C225 C226 118.7(12)
C224 C225 H225 120.7
C226 C225 H225 120.7
C221 C226 C225 120.8(11)
C221 C226 H226 119.6
C225 C226 H226 119.6
C30 C20 P2 106.2(7)
C30 C20 H20A 110.5
P2 C20 H20A 110.5
C30 C20 H20B 110.5
P2 C20 H20B 110.5
H20A C20 H20B 108.7
C20 C30 P3 110.9(7)
C20 C30 H30A 109.5
P3 C30 H30A 109.5
C20 C30 H30B 109.5
P3 C30 H30B 109.5
H30A C30 H30B 108
C311 P3 C30 106.6(6)
C311 P3 C321 105.7(6)
C30 P3 C321 101.4(6)
C311 P3 Fe2 114.2(4)
C30 P3 Fe2 110.0(4)
C321 P3 Fe2 117.7(4)
C316 C311 C312 109.8(10)
C316 C311 P3 124.9(9)
C312 C311 P3 125.1(9)
C313 C312 C311 123.5(11)
C313 C312 H312 118.2
C311 C312 H312 118.2
C312 C313 C314 124.5(12)
C312 C313 H313 117.7
C314 C313 H313 117.7
C313 C314 C315 113.3(11)
C313 C314 H314 123.4
C315 C314 H314 123.4
C316 C315 C314 120.3(11)
C316 C315 H315 119.9
C314 C315 H315 119.9
C315 C316 C311 128.2(11)
C315 C316 H316 115.9
C311 C316 H316 115.9
C326 C321 C322 120.6(10)
C326 C321 P3 121.5(11)
C322 C321 P3 117.9(10)
C321 C322 C323 117.8(12)
C321 C322 H322 121.1
C323 C322 H322 121.1
C324 C323 C322 120.4(12)
C324 C323 H323 119.8
C322 C323 H323 119.8
C325 C324 C323 119.6(12)
C325 C324 H324 120.2
C323 C324 H324 120.2
C324 C325 C326 119.9(13)
C324 C325 H325 120.1
C326 C325 H325 120.1
C321 C326 C325 120.5(12)
C321 C326 H326 119.8
C325 C326 H326 119.8
C102 C101 C105 105.7(11)
C102 C101 Ru1 71.0(7)
C105 C101 Ru1 70.3(7)
C102 C101 H101 127.2
C105 C101 H101 127.2
Ru1 C101 H101 123.3
C103 C102 C101 107.5(13)
C103 C102 Ru1 73.0(7)
C101 C102 Ru1 71.8(8)
C103 C102 H102 126.3
C101 C102 H102 126.3
Ru1 C102 H102 120.7
C102 C103 C104 113.8(13)
C102 C103 Ru1 72.9(7)
C104 C103 Ru1 72.5(7)
C102 C103 H103 123.1
C104 C103 H103 123.1
Ru1 C103 H103 123
C103 C104 C105 104.3(12)
C103 C104 Ru1 71.1(6)
C105 C104 Ru1 70.5(8)
C103 C104 H104 127.8
C105 C104 H104 127.8
Ru1 C104 H104 122.5
C104 C105 C101 108.6(13)
C104 C105 Ru1 73.0(7)
C101 C105 Ru1 72.1(8)
C104 C105 H105 125.7
C101 C105 H105 125.7
Ru1 C105 H105 121
C205 C201 C202 114.3(15)
C205 C201 Fe2 72.3(8)
C202 C201 Fe2 71.6(8)
C205 C201 H201 122.9
C202 C201 H201 122.9
Fe2 C201 H201 124.8
C201 C202 C203 104.3(17)
C201 C202 Fe2 69.2(9)
C203 C202 Fe2 68.8(8)
C201 C202 H202 127.8
C203 C202 H202 127.8
Fe2 C202 H202 125.7
C204 C203 C202 105.6(17)
C204 C203 Fe2 69.7(9)
C202 C203 Fe2 70.6(8)
C204 C203 H203 127.2
C202 C203 H203 127.2
Fe2 C203 H203 124.2
C205 C204 C203 113.3(15)
C205 C204 Fe2 72.6(7)
C203 C204 Fe2 70.7(8)
C205 C204 H204 123.4
C203 C204 H204 123.4
Fe2 C204 H204 125
C204 C205 C201 102.5(16)
C204 C205 Fe2 68.6(7)
C201 C205 Fe2 68.8(8)
C204 C205 H205 128.7
C201 C205 H205 128.7
Fe2 C205 H205 125.5

loop_
_geom_bond_atom_site_label_1
_geom_bond_atom_site_label_2
_geom_bond_distance
Ru1 C3 2.055(9)
Ru1 N52 2.057(8)
Ru1 C105 2.155(12)
Ru1 C102 2.167(12)
Ru1 C103 2.168(9)
Ru1 C101 2.177(10)
Ru1 C104 2.185(12)
Ru1 P1 2.301(2)
Fe2 N54 2.008(9)
Fe2 C204 2.060(11)
Fe2 C201 2.066(13)
Fe2 C203 2.073(15)
Fe2 C202 2.096(14)
Fe2 C205 2.111(13)
Fe2 P3 2.187(3)
Fe2 P2 2.220(4)
C1 C2 1.388(14)
C1 C12 1.415(18)
C1 C11 1.433(16)
C11 N11 1.120(13)
C12 N12 1.169(17)
C2 C3 1.461(14)
C2 C21 1.490(16)
C21 C26 1.362(15)
C21 C22 1.382(15)
C22 C23 1.39(2)
C22 H22 0.95
C23 C24 1.36(2)
C23 H23 0.95
C24 C25 1.344(19)
C24 H24 0.95
C25 C26 1.374(16)
C25 H25 0.95
C26 H26 0.95
C3 C4 1.357(14)
C4 C41 1.415(15)
C4 C51 1.425(14)
C41 N41 1.187(14)
C51 N55 1.329(13)
C51 N52 1.352(11)
N52 N53 1.330(11)
N53 N54 1.328(10)
N54 N55 1.366(12)
P1 C111 1.809(10)
P1 C131 1.823(9)
P1 C121 1.832(9)
C111 C116 1.390(13)
C111 C112 1.400(13)
C112 C113 1.390(14)
C112 H112 0.95
C113 C114 1.346(16)
C113 H113 0.95
C114 C115 1.379(15)
C114 H114 0.95
C115 C116 1.400(13)
C115 H115 0.95
C116 H116 0.95
C121 C126 1.393(16)
C121 C122 1.396(17)
C122 C123 1.422(17)
C122 H122 0.95
C123 C124 1.38(3)
C123 H123 0.95
C124 C125 1.34(2)
C124 H124 0.95
C125 C126 1.406(16)
C125 H125 0.95
C126 H126 0.95
C131 C132 1.373(13)
C131 C136 1.394(12)
C132 C133 1.421(16)
C132 H132 0.95
C133 C134 1.368(15)
C133 H133 0.95
C134 C135 1.372(13)
C134 H134 0.95
C135 C136 1.372(13)
C135 H135 0.95
C136 H136 0.95
P2 C211 1.831(10)
P2 C221 1.846(10)
P2 C20 1.849(8)
C211 C216 1.361(12)
C211 C212 1.390(12)
C212 C213 1.384(13)
C212 H212 0.95
C213 C214 1.352(12)
C213 H213 0.95
C214 C215 1.385(13)
C214 H214 0.95
C215 C216 1.393(13)
C215 H215 0.95
C216 H216 0.95
C221 C226 1.365(12)
C221 C222 1.395(13)
C222 C223 1.380(14)
C222 H222 0.95
C223 C224 1.379(14)
C223 H223 0.95
C224 C225 1.393(16)
C224 H224 0.95
C225 C226 1.401(15)
C225 H225 0.95
C226 H226 0.95
C20 C30 1.434(14)
C20 H20A 0.99
C20 H20B 0.99
C30 P3 1.870(11)
C30 H30A 0.99
C30 H30B 0.99
P3 C311 1.699(13)
P3 C321 1.874(12)
C311 C316 1.400(12)
C311 C312 1.438(13)
C312 C313 1.358(14)
C312 H312 0.95
C313 C314 1.392(15)
C313 H313 0.95
C314 C315 1.431(14)
C314 H314 0.95
C315 C316 1.350(13)
C315 H315 0.95
C316 H316 0.95
C321 C326 1.370(13)
C321 C322 1.40(2)
C322 C323 1.41(2)
C322 H322 0.95
C323 C324 1.40(3)
C323 H323 0.95
C324 C325 1.35(3)
C324 H324 0.95
C325 C326 1.39(2)
C325 H325 0.95
C326 H326 0.95
C101 C102 1.39(2)
C101 C105 1.40(2)
C101 H101 0.95
C102 C103 1.270(18)
C102 H102 0.95
C103 C104 1.361(16)
C103 H103 0.95
C104 C105 1.361(17)
C104 H104 0.95
C105 H105 0.95
C201 C205 1.39(2)
C201 C202 1.40(2)
C201 H201 0.95
C202 C203 1.446(19)
C202 H202 0.95
C203 C204 1.40(2)
C203 H203 0.95
C204 C205 1.388(17)
C204 H204 0.95
C205 H205 0.95

loop_
_platon_squeeze_void_nr
_platon_squeeze_void_average_x
_platon_squeeze_void_average_y
_platon_squeeze_void_average_z
_platon_squeeze_void_volume
_platon_squeeze_void_count_electrons
1 0.191 0.712 0.668 16.3 0.1
2 0.191 0.788 0.168 16.3 0.1
3 0.338 0.575 0.325 33.3 1.5
4 0.338 0.925 0.825 33.3 1.4
5 0.662 0.075 0.175 33.3 1.7
6 0.662 0.425 0.675 33.3 1.5
7 0.808 0.212 0.832 16.3 0.3
8 0.808 0.288 0.332 16.3 0.1
